data_4023324
loop_
_publ_author_name
'Petr Sehnal'
'Zuzana Krausov\'a'
'Filip Tepl\'y'
'Irena G. Star\'a'
'Ivo Star\'y'
'Lubom\'ir Rul\'i\<sek'
'David \<Saman'
'Ivana C\'isa\<rov\'a'

_publ_section_title
;
 On the Origin of Diastereoselectivity in [2 + 2 + 2]
 Cycloisomerization of Chiral Triynes: Controlling Helicity of
 Helicene-like Compounds by Thermodynamic Factors
;
_journal_name_full 'Journal of Organic Chemistry'
_journal_page_first 2074
_journal_page_last 2082
_journal_paper_doi 10.1021/jo701997p
_journal_volume 73
_journal_year 2008
_chemical_formula_sum 'C34 H28 O2'
_chemical_formula_weight 468.56
_chemical_name_systematic
; 
 ? 
;
_space_group_IT_number 19
_symmetry_cell_setting orthorhombic
_symmetry_space_group_name_Hall 'P 2ac 2ab'
_symmetry_space_group_name_H-M 'P 21 21 21'
_atom_sites_solution_hydrogens geom
_atom_sites_solution_primary direct
_atom_sites_solution_secondary difmap
_audit_creation_method SHELXL-97
_cell_angle_alpha 90.00
_cell_angle_beta 90.00
_cell_angle_gamma 90.00
_cell_formula_units_Z 4
_cell_length_a 8.1197(5)
_cell_length_b 12.2354(6)
_cell_length_c 24.5388(16)
_cell_measurement_temperature 293(2)
_cell_volume 2437.9(2)
_computing_structure_refinement 'SHELXL-97 (Sheldrick, 1997)'
_computing_structure_solution 'SHELXS-97 (Sheldrick, 1990)'
_diffrn_ambient_temperature 293(2)
_diffrn_measured_fraction_theta_full 0.999
_diffrn_measured_fraction_theta_max 0.999
_diffrn_radiation_monochromator graphite
_diffrn_radiation_source 'fine-focus sealed tube'
_diffrn_radiation_type MoK\a
_diffrn_radiation_wavelength 0.71073
_diffrn_reflns_av_R_equivalents 0.0423
_diffrn_reflns_av_sigmaI/netI 0.0448
_diffrn_reflns_limit_h_max 9
_diffrn_reflns_limit_h_min -9
_diffrn_reflns_limit_k_max 14
_diffrn_reflns_limit_k_min -14
_diffrn_reflns_limit_l_max 29
_diffrn_reflns_limit_l_min -29
_diffrn_reflns_number 26463
_diffrn_reflns_theta_full 25.06
_diffrn_reflns_theta_max 25.06
_diffrn_reflns_theta_min 2.64
_exptl_absorpt_coefficient_mu 0.078
_exptl_crystal_density_diffrn 1.277
_exptl_crystal_density_method 'not measured'
_exptl_crystal_F_000 992
_refine_diff_density_max 0.121
_refine_diff_density_min -0.160
_refine_diff_density_rms 0.032
_refine_ls_abs_structure_details 'Flack H D (1983), Acta Cryst. A39, 876-881'
_refine_ls_abs_structure_Flack -0.5(10)
_refine_ls_extinction_method none
_refine_ls_goodness_of_fit_ref 0.916
_refine_ls_hydrogen_treatment mixed
_refine_ls_matrix_type full
_refine_ls_number_parameters 331
_refine_ls_number_reflns 4325
_refine_ls_number_restraints 0
_refine_ls_restrained_S_all 0.916
_refine_ls_R_factor_all 0.0452
_refine_ls_R_factor_gt 0.0296
_refine_ls_shift/su_max 0.001
_refine_ls_shift/su_mean 0.000
_refine_ls_structure_factor_coef Fsqd
_refine_ls_weighting_details 'calc w=1/[\s^2^(Fo^2^)+(0.0387P)^2^+0.0000P] where P=(Fo^2^+2Fc^2^)/3'
_refine_ls_weighting_scheme calc
_refine_ls_wR_factor_gt 0.0605
_refine_ls_wR_factor_ref 0.0630
_reflns_number_gt 3276
_reflns_number_total 4325
_reflns_threshold_expression >2sigma(I)
_cod_data_source_file jo701997p-File002.cif
_cod_data_source_block ps180
_cod_database_code 4023324

loop_
_symmetry_equiv_pos_as_xyz
'x, y, z'
'-x+1/2, -y, z+1/2'
'x+1/2, -y+1/2, -z'
'-x, y+1/2, -z+1/2'

loop_
_atom_site_label
_atom_site_type_symbol
_atom_site_fract_x
_atom_site_fract_y
_atom_site_fract_z
_atom_site_U_iso_or_equiv
_atom_site_adp_type
_atom_site_occupancy
_atom_site_symmetry_multiplicity
_atom_site_calc_flag
_atom_site_refinement_flags
_atom_site_disorder_assembly
_atom_site_disorder_group
C1 C 0.2997(2) 0.69318(13) 0.87094(7) 0.0282(4) Uani 1 1 d . . .
H1 H 0.2723 0.6799 0.8347 0.034 Uiso 1 1 calc R . .
C2 C 0.3072(2) 0.60779(14) 0.90655(7) 0.0388(5) Uani 1 1 d . . .
H2A H 0.2854 0.5373 0.8944 0.047 Uiso 1 1 calc R . .
C3 C 0.3476(2) 0.62544(17) 0.96152(7) 0.0449(5) Uani 1 1 d . . .
H3 H 0.3500 0.5670 0.9858 0.054 Uiso 1 1 calc R . .
C4 C 0.3832(2) 0.72781(16) 0.97921(7) 0.0421(5) Uani 1 1 d . . .
H4 H 0.4113 0.7388 1.0155 0.051 Uiso 1 1 calc R . .
C5 C 0.3782(2) 0.81807(14) 0.94326(6) 0.0309(4) Uani 1 1 d . . .
C6 C 0.4287(2) 0.92298(15) 0.96031(7) 0.0358(5) Uani 1 1 d . . .
H6 H 0.4504 0.9357 0.9970 0.043 Uiso 1 1 calc R . .
C7 C 0.4461(2) 1.00591(13) 0.92366(7) 0.0310(4) Uani 1 1 d . . .
H7 H 0.4840 1.0737 0.9354 0.037 Uiso 1 1 calc R . .
C8 C 0.40731(19) 0.99021(12) 0.86830(6) 0.0252(4) Uani 1 1 d . . .
C9 C 0.33838(19) 0.89291(12) 0.85115(6) 0.0234(4) Uani 1 1 d . . .
C10 C 0.33264(19) 0.80141(13) 0.88782(6) 0.0245(4) Uani 1 1 d . . .
C11 C 0.4493(2) 1.07395(13) 0.82547(6) 0.0304(4) Uani 1 1 d . . .
H11A H 0.5275 1.1265 0.8399 0.036 Uiso 1 1 calc R . .
H11B H 0.3509 1.1129 0.8143 0.036 Uiso 1 1 calc R . .
C12 C 0.5238(2) 1.01375(13) 0.77709(6) 0.0293(4) Uani 1 1 d . . .
H12A H 0.5546 1.0656 0.7490 0.035 Uiso 1 1 calc R . .
H12B H 0.6220 0.9747 0.7884 0.035 Uiso 1 1 calc R . .
C13 C 0.39835(19) 0.93444(13) 0.75518(6) 0.0233(4) Uani 1 1 d . . .
C14 C 0.29020(19) 0.88503(11) 0.79249(6) 0.0219(4) Uani 1 1 d . . .
C15 C 0.14491(19) 0.83560(12) 0.77302(6) 0.0210(3) Uani 1 1 d . . .
C16 C 0.12471(18) 0.81701(12) 0.71628(6) 0.0223(4) Uani 1 1 d . . .
C17 C 0.25095(19) 0.84819(13) 0.68008(6) 0.0226(4) Uani 1 1 d . . .
C18 C 0.38055(19) 0.91170(12) 0.70040(6) 0.0249(4) Uani 1 1 d . . .
H18 H 0.4576 0.9396 0.6761 0.030 Uiso 1 1 calc R . .
C19 C -0.0348(2) 0.77063(12) 0.69364(6) 0.0259(4) Uani 1 1 d . . .
H19 H -0.0214 0.7710 0.6540 0.031 Uiso 1 1 calc R . .
C20 C -0.0015(2) 0.62432(12) 0.76026(6) 0.0300(4) Uani 1 1 d . . .
H20A H 0.1179 0.6248 0.7592 0.036 Uiso 1 1 calc R . .
H20B H -0.0367 0.5500 0.7677 0.036 Uiso 1 1 calc R . .
C21 C -0.05851(19) 0.69687(12) 0.80527(6) 0.0236(4) Uani 1 1 d . . .
C22 C -0.1847(2) 0.66295(14) 0.83918(6) 0.0315(4) Uani 1 1 d . . .
H22 H -0.2278 0.5930 0.8353 0.038 Uiso 1 1 calc R . .
C23 C -0.2472(2) 0.73134(14) 0.87849(7) 0.0320(4) Uani 1 1 d . . .
H23 H -0.3301 0.7072 0.9017 0.038 Uiso 1 1 calc R . .
C24 C -0.1862(2) 0.83576(13) 0.88334(6) 0.0280(4) Uani 1 1 d . . .
H24 H -0.2312 0.8831 0.9090 0.034 Uiso 1 1 calc R . .
C25 C -0.05822(19) 0.87115(12) 0.85038(6) 0.0227(4) Uani 1 1 d . . .
C26 C 0.00976(18) 0.80164(12) 0.81094(6) 0.0214(4) Uani 1 1 d . . .
C27 C 0.25210(18) 0.81937(12) 0.62090(6) 0.0229(4) Uani 1 1 d . . .
C28 C 0.2994(2) 0.89481(13) 0.58112(6) 0.0285(4) Uani 1 1 d . . .
H28 H 0.3274 0.9655 0.5915 0.034 Uiso 1 1 calc R . .
C29 C 0.3055(2) 0.86638(15) 0.52651(6) 0.0336(4) Uani 1 1 d . . .
H29 H 0.3372 0.9186 0.5010 0.040 Uiso 1 1 calc R . .
C30 C 0.2656(2) 0.76205(15) 0.50894(6) 0.0310(4) Uani 1 1 d . . .
C31 C 0.2187(2) 0.68714(14) 0.54826(6) 0.0319(4) Uani 1 1 d . . .
H31 H 0.1901 0.6167 0.5376 0.038 Uiso 1 1 calc R . .
C32 C 0.2130(2) 0.71394(13) 0.60294(6) 0.0273(4) Uani 1 1 d . . .
H32 H 0.1827 0.6610 0.6282 0.033 Uiso 1 1 calc R . .
C33 C 0.2723(3) 0.73079(16) 0.44929(6) 0.0490(5) Uani 1 1 d . . .
H33A H 0.3013 0.7937 0.4280 0.074 Uiso 1 1 calc R . .
H33B H 0.1665 0.7042 0.4380 0.074 Uiso 1 1 calc R . .
H33C H 0.3534 0.6747 0.4441 0.074 Uiso 1 1 calc R . .
C34 C -0.18724(19) 0.83996(14) 0.70487(6) 0.0312(4) Uani 1 1 d . . .
H34A H -0.2080 0.8418 0.7434 0.047 Uiso 1 1 calc R . .
H34B H -0.2804 0.8088 0.6865 0.047 Uiso 1 1 calc R . .
H34C H -0.1692 0.9130 0.6918 0.047 Uiso 1 1 calc R . .
O1 O -0.06391(13) 0.65735(8) 0.70824(4) 0.0287(3) Uani 1 1 d . . .
O2 O -0.01113(15) 0.97711(9) 0.85947(5) 0.0308(3) Uani 1 1 d . . .
H2 H 0.050(3) 1.0066(14) 0.8347(8) 0.057(7) Uiso 1 1 d . . .

loop_
_atom_site_aniso_label
_atom_site_aniso_U_11
_atom_site_aniso_U_22
_atom_site_aniso_U_33
_atom_site_aniso_U_23
_atom_site_aniso_U_13
_atom_site_aniso_U_12
C1 0.0272(9) 0.0308(10) 0.0267(9) 0.0024(8) -0.0010(7) 0.0037(8)
C2 0.0430(12) 0.0341(10) 0.0393(11) 0.0060(9) 0.0017(9) 0.0005(9)
C3 0.0545(13) 0.0469(13) 0.0332(11) 0.0180(9) 0.0030(9) 0.0022(11)
C4 0.0471(12) 0.0580(14) 0.0212(9) 0.0055(9) 0.0025(9) 0.0004(10)
C5 0.0297(9) 0.0391(11) 0.0238(9) 0.0014(8) 0.0029(7) 0.0041(9)
C6 0.0352(11) 0.0494(12) 0.0228(10) -0.0081(9) -0.0033(8) 0.0002(10)
C7 0.0258(10) 0.0339(11) 0.0333(10) -0.0101(8) -0.0009(8) -0.0010(8)
C8 0.0199(9) 0.0269(10) 0.0288(10) -0.0044(7) -0.0018(7) 0.0035(7)
C9 0.0181(9) 0.0277(10) 0.0244(9) -0.0006(7) 0.0017(7) 0.0043(7)
C10 0.0202(9) 0.0310(10) 0.0223(9) -0.0005(8) 0.0021(7) 0.0018(8)
C11 0.0262(10) 0.0265(9) 0.0384(10) -0.0019(8) -0.0067(8) -0.0027(8)
C12 0.0237(9) 0.0345(10) 0.0298(9) 0.0050(8) -0.0003(7) -0.0034(8)
C13 0.0186(9) 0.0238(9) 0.0275(9) 0.0016(7) -0.0009(7) 0.0037(7)
C14 0.0236(9) 0.0193(8) 0.0228(8) -0.0033(7) 0.0002(7) 0.0030(7)
C15 0.0211(8) 0.0190(8) 0.0230(8) -0.0004(7) 0.0010(7) 0.0031(7)
C16 0.0212(8) 0.0214(9) 0.0242(9) -0.0016(7) -0.0023(7) 0.0044(7)
C17 0.0219(9) 0.0229(9) 0.0228(8) -0.0001(7) -0.0004(7) 0.0060(7)
C18 0.0199(9) 0.0273(9) 0.0275(10) 0.0044(7) 0.0049(7) 0.0023(8)
C19 0.0249(9) 0.0293(10) 0.0235(9) -0.0027(7) -0.0003(7) -0.0002(8)
C20 0.0303(10) 0.0239(9) 0.0358(10) -0.0002(8) -0.0037(8) -0.0011(8)
C21 0.0233(9) 0.0216(9) 0.0259(9) -0.0006(7) -0.0012(7) -0.0005(8)
C22 0.0298(10) 0.0297(10) 0.0349(10) 0.0021(8) -0.0021(8) -0.0080(9)
C23 0.0247(10) 0.0418(11) 0.0297(9) 0.0078(8) 0.0050(8) -0.0024(8)
C24 0.0281(9) 0.0333(10) 0.0228(9) 0.0001(8) 0.0024(7) 0.0055(9)
C25 0.0242(9) 0.0229(9) 0.0211(8) 0.0005(7) -0.0026(7) 0.0009(8)
C26 0.0181(8) 0.0235(9) 0.0226(8) 0.0036(7) -0.0024(7) 0.0013(7)
C27 0.0196(8) 0.0271(10) 0.0221(8) 0.0009(8) 0.0001(7) 0.0051(8)
C28 0.0308(10) 0.0283(10) 0.0264(9) -0.0008(7) 0.0015(8) 0.0026(8)
C29 0.0338(10) 0.0399(11) 0.0272(9) 0.0063(8) 0.0046(8) 0.0034(9)
C30 0.0271(10) 0.0413(11) 0.0247(10) -0.0054(8) 0.0006(8) 0.0054(8)
C31 0.0285(9) 0.0345(11) 0.0326(10) -0.0098(8) -0.0017(8) 0.0043(9)
C32 0.0240(9) 0.0315(10) 0.0265(9) -0.0008(8) -0.0001(7) 0.0051(8)
C33 0.0509(13) 0.0664(14) 0.0297(10) -0.0125(10) 0.0039(9) 0.0017(11)
C34 0.0235(9) 0.0361(10) 0.0342(9) -0.0042(8) -0.0044(8) 0.0015(9)
O1 0.0291(6) 0.0269(6) 0.0302(6) -0.0062(5) -0.0036(5) -0.0025(5)
O2 0.0383(7) 0.0229(7) 0.0312(7) 0.0009(6) 0.0088(6) -0.0002(6)

loop_
_atom_type_symbol
_atom_type_description
_atom_type_scat_dispersion_real
_atom_type_scat_dispersion_imag
_atom_type_scat_source
C C 0.0033 0.0016 'International Tables Vol C Tables 4.2.6.8 and 6.1.1.4'
H H 0.0000 0.0000 'International Tables Vol C Tables 4.2.6.8 and 6.1.1.4'
O O 0.0106 0.0060 'International Tables Vol C Tables 4.2.6.8 and 6.1.1.4'

loop_
_geom_angle_atom_site_label_1
_geom_angle_atom_site_label_2
_geom_angle_atom_site_label_3
_geom_angle
_geom_angle_site_symmetry_1
_geom_angle_site_symmetry_3
_geom_angle_publ_flag
C2 C1 C10 121.46(15) . . ?
C2 C1 H1 119.3 . . ?
C10 C1 H1 119.3 . . ?
C1 C2 C3 120.53(17) . . ?
C1 C2 H2A 119.7 . . ?
C3 C2 H2A 119.7 . . ?
C4 C3 C2 119.92(17) . . ?
C4 C3 H3 120.0 . . ?
C2 C3 H3 120.0 . . ?
C3 C4 C5 121.02(16) . . ?
C3 C4 H4 119.5 . . ?
C5 C4 H4 119.5 . . ?
C6 C5 C4 121.15(15) . . ?
C6 C5 C10 119.26(14) . . ?
C4 C5 C10 119.44(15) . . ?
C7 C6 C5 120.77(15) . . ?
C7 C6 H6 119.6 . . ?
C5 C6 H6 119.6 . . ?
C6 C7 C8 120.80(15) . . ?
C6 C7 H7 119.6 . . ?
C8 C7 H7 119.6 . . ?
C9 C8 C7 120.15(15) . . ?
C9 C8 C11 117.73(14) . . ?
C7 C8 C11 121.99(14) . . ?
C8 C9 C10 119.60(14) . . ?
C8 C9 C14 117.07(14) . . ?
C10 C9 C14 122.97(13) . . ?
C1 C10 C5 117.59(14) . . ?
C1 C10 C9 123.56(14) . . ?
C5 C10 C9 118.56(14) . . ?
C8 C11 C12 107.75(12) . . ?
C8 C11 H11A 110.2 . . ?
C12 C11 H11A 110.2 . . ?
C8 C11 H11B 110.2 . . ?
C12 C11 H11B 110.2 . . ?
H11A C11 H11B 108.5 . . ?
C13 C12 C11 108.73(13) . . ?
C13 C12 H12A 109.9 . . ?
C11 C12 H12A 109.9 . . ?
C13 C12 H12B 109.9 . . ?
C11 C12 H12B 109.9 . . ?
H12A C12 H12B 108.3 . . ?
C18 C13 C14 118.84(14) . . ?
C18 C13 C12 123.25(14) . . ?
C14 C13 C12 117.86(13) . . ?
C13 C14 C15 119.13(13) . . ?
C13 C14 C9 115.86(13) . . ?
C15 C14 C9 124.98(13) . . ?
C14 C15 C16 119.86(14) . . ?
C14 C15 C26 121.45(13) . . ?
C16 C15 C26 118.69(13) . . ?
C17 C16 C15 119.39(14) . . ?
C17 C16 C19 119.39(13) . . ?
C15 C16 C19 121.11(13) . . ?
C18 C17 C16 118.19(13) . . ?
C18 C17 C27 118.19(13) . . ?
C16 C17 C27 123.60(14) . . ?
C13 C18 C17 122.52(14) . . ?
C13 C18 H18 118.7 . . ?
C17 C18 H18 118.7 . . ?
O1 C19 C16 113.91(12) . . ?
O1 C19 C34 110.77(13) . . ?
C16 C19 C34 114.70(12) . . ?
O1 C19 H19 105.5 . . ?
C16 C19 H19 105.5 . . ?
C34 C19 H19 105.5 . . ?
O1 C20 C21 112.49(13) . . ?
O1 C20 H20A 109.1 . . ?
C21 C20 H20A 109.1 . . ?
O1 C20 H20B 109.1 . . ?
C21 C20 H20B 109.1 . . ?
H20A C20 H20B 107.8 . . ?
C22 C21 C26 120.46(14) . . ?
C22 C21 C20 119.80(14) . . ?
C26 C21 C20 119.64(13) . . ?
C23 C22 C21 120.85(15) . . ?
C23 C22 H22 119.6 . . ?
C21 C22 H22 119.6 . . ?
C22 C23 C24 119.57(15) . . ?
C22 C23 H23 120.2 . . ?
C24 C23 H23 120.2 . . ?
C23 C24 C25 120.64(15) . . ?
C23 C24 H24 119.7 . . ?
C25 C24 H24 119.7 . . ?
O2 C25 C24 114.19(14) . . ?
O2 C25 C26 125.22(14) . . ?
C24 C25 C26 120.57(14) . . ?
C25 C26 C21 117.84(14) . . ?
C25 C26 C15 123.32(13) . . ?
C21 C26 C15 118.77(13) . . ?
C28 C27 C32 116.82(14) . . ?
C28 C27 C17 121.65(14) . . ?
C32 C27 C17 121.47(13) . . ?
C29 C28 C27 121.31(15) . . ?
C29 C28 H28 119.3 . . ?
C27 C28 H28 119.3 . . ?
C28 C29 C30 121.60(16) . . ?
C28 C29 H29 119.2 . . ?
C30 C29 H29 119.2 . . ?
C31 C30 C29 117.22(14) . . ?
C31 C30 C33 121.10(15) . . ?
C29 C30 C33 121.67(16) . . ?
C32 C31 C30 121.92(15) . . ?
C32 C31 H31 119.0 . . ?
C30 C31 H31 119.0 . . ?
C31 C32 C27 121.12(15) . . ?
C31 C32 H32 119.4 . . ?
C27 C32 H32 119.4 . . ?
C30 C33 H33A 109.5 . . ?
C30 C33 H33B 109.5 . . ?
H33A C33 H33B 109.5 . . ?
C30 C33 H33C 109.5 . . ?
H33A C33 H33C 109.5 . . ?
H33B C33 H33C 109.5 . . ?
C19 C34 H34A 109.5 . . ?
C19 C34 H34B 109.5 . . ?
H34A C34 H34B 109.5 . . ?
C19 C34 H34C 109.5 . . ?
H34A C34 H34C 109.5 . . ?
H34B C34 H34C 109.5 . . ?
C20 O1 C19 115.60(11) . . ?
C25 O2 H2 116.1(12) . . ?

loop_
_geom_bond_atom_site_label_1
_geom_bond_atom_site_label_2
_geom_bond_distance
_geom_bond_site_symmetry_2
_geom_bond_publ_flag
C1 C2 1.363(2) . ?
C1 C10 1.413(2) . ?
C1 H1 0.9300 . ?
C2 C3 1.405(2) . ?
C2 H2A 0.9300 . ?
C3 C4 1.357(3) . ?
C3 H3 0.9300 . ?
C4 C5 1.414(2) . ?
C4 H4 0.9300 . ?
C5 C6 1.411(2) . ?
C5 C10 1.425(2) . ?
C6 C7 1.363(2) . ?
C6 H6 0.9300 . ?
C7 C8 1.408(2) . ?
C7 H7 0.9300 . ?
C8 C9 1.381(2) . ?
C8 C11 1.507(2) . ?
C9 C10 1.437(2) . ?
C9 C14 1.495(2) . ?
C11 C12 1.522(2) . ?
C11 H11A 0.9700 . ?
C11 H11B 0.9700 . ?
C12 C13 1.506(2) . ?
C12 H12A 0.9700 . ?
C12 H12B 0.9700 . ?
C13 C18 1.380(2) . ?
C13 C14 1.405(2) . ?
C14 C15 1.409(2) . ?
C15 C16 1.4201(19) . ?
C15 C26 1.498(2) . ?
C16 C17 1.409(2) . ?
C16 C19 1.519(2) . ?
C17 C18 1.400(2) . ?
C17 C27 1.4943(19) . ?
C18 H18 0.9300 . ?
C19 O1 1.4509(18) . ?
C19 C34 1.526(2) . ?
C19 H19 0.9800 . ?
C20 O1 1.4317(18) . ?
C20 C21 1.491(2) . ?
C20 H20A 0.9700 . ?
C20 H20B 0.9700 . ?
C21 C22 1.384(2) . ?
C21 C26 1.404(2) . ?
C22 C23 1.374(2) . ?
C22 H22 0.9300 . ?
C23 C24 1.375(2) . ?
C23 H23 0.9300 . ?
C24 C25 1.386(2) . ?
C24 H24 0.9300 . ?
C25 O2 1.3700(18) . ?
C25 C26 1.402(2) . ?
C27 C28 1.397(2) . ?
C27 C32 1.400(2) . ?
C28 C29 1.385(2) . ?
C28 H28 0.9300 . ?
C29 C30 1.386(2) . ?
C29 H29 0.9300 . ?
C30 C31 1.384(2) . ?
C30 C33 1.514(2) . ?
C31 C32 1.382(2) . ?
C31 H31 0.9300 . ?
C32 H32 0.9300 . ?
C33 H33A 0.9600 . ?
C33 H33B 0.9600 . ?
C33 H33C 0.9600 . ?
C34 H34A 0.9600 . ?
C34 H34B 0.9600 . ?
C34 H34C 0.9600 . ?
O2 H2 0.86(2) . ?

loop_
_geom_hbond_atom_site_label_D
_geom_hbond_atom_site_label_H
_geom_hbond_atom_site_label_A
_geom_hbond_distance_DH
_geom_hbond_distance_HA
_geom_hbond_distance_DA
_geom_hbond_angle_DHA
_geom_hbond_site_symmetry_A
O2 H2 O1 0.86(2) 2.127(18) 2.8275(16) 137.7(17) 4_556

loop_
_cod_related_entry_id
_cod_related_entry_database
_cod_related_entry_code
1 ChemSpider 30658651
